data_7057874
loop_
_publ_author_name
'Wang, Bohan'
'Xiong, Hualin'
'Cheng, Guangbin'
'Zhang, Zaichao'
'Yang, Hongwei'

_publ_section_title
;
 An unexpected method to synthesise 1,2,4-oxadiazolone derivatives: a
 class of insensitive energetic materials
;
_journal_issue 24
_journal_name_full 'New Journal of Chemistry'
_journal_page_first 19671
_journal_paper_doi 10.1039/C8NJ04428G
_journal_volume 42
_journal_year 2018
_chemical_formula_moiety 'C4 H3 N5 O3, H2 O'
_chemical_formula_sum 'C4 H5 N5 O4'
_chemical_formula_weight 187.13
_space_group_crystal_system monoclinic
_space_group_IT_number 14
_space_group_name_Hall '-P 2yn'
_space_group_name_H-M_alt 'P 1 21/n 1'
_symmetry_space_group_name_Hall '-P 2yn'
_symmetry_space_group_name_H-M 'P 1 21/n 1'
_atom_sites_solution_hydrogens difmap
_audit_creation_method SHELXL-2014/7
_audit_update_record
;
2018-04-04 deposited with the CCDC.
2018-10-22 downloaded from the CCDC.
;
_cell_angle_alpha 90
_cell_angle_beta 104.095(3)
_cell_angle_gamma 90
_cell_formula_units_Z 4
_cell_length_a 8.6418(10)
_cell_length_b 4.9850(5)
_cell_length_c 17.235(2)
_cell_measurement_reflns_used 1157
_cell_measurement_temperature 173(2)
_cell_measurement_theta_max 25.23
_cell_measurement_theta_min 4.27
_cell_volume 720.12(14)
_computing_structure_refinement 'SHELXL-2014/7 (Sheldrick, 2014)'
_diffrn_ambient_temperature 173(2)
_diffrn_measured_fraction_theta_full 0.994
_diffrn_measured_fraction_theta_max 0.991
_diffrn_measurement_device_type 'PHOTON 100 CMOS detector'
_diffrn_measurement_method 'omega scan'
_diffrn_radiation_type MoK\a
_diffrn_radiation_wavelength 0.71073
_diffrn_reflns_av_R_equivalents 0.0547
_diffrn_reflns_av_unetI/netI 0.0535
_diffrn_reflns_Laue_measured_fraction_full 0.994
_diffrn_reflns_Laue_measured_fraction_max 0.991
_diffrn_reflns_limit_h_max 10
_diffrn_reflns_limit_h_min -10
_diffrn_reflns_limit_k_max 5
_diffrn_reflns_limit_k_min -6
_diffrn_reflns_limit_l_max 20
_diffrn_reflns_limit_l_min -20
_diffrn_reflns_number 3996
_diffrn_reflns_point_group_measured_fraction_full 0.994
_diffrn_reflns_point_group_measured_fraction_max 0.991
_diffrn_reflns_theta_full 25.242
_diffrn_reflns_theta_max 25.326
_diffrn_reflns_theta_min 3.867
_diffrn_source 'fine-focus sealed tube'
_exptl_absorpt_coefficient_mu 0.154
_exptl_absorpt_correction_T_max 0.7452
_exptl_absorpt_correction_T_min 0.6801
_exptl_absorpt_correction_type multi-scan
_exptl_absorpt_process_details 'SADABS (Bruker, 2014)'
_exptl_crystal_density_diffrn 1.726
_exptl_crystal_description block
_exptl_crystal_F_000 384
_exptl_crystal_size_max 0.190
_exptl_crystal_size_mid 0.130
_exptl_crystal_size_min 0.080
_refine_diff_density_max 0.255
_refine_diff_density_min -0.338
_refine_diff_density_rms 0.069
_refine_ls_extinction_method none
_refine_ls_goodness_of_fit_ref 1.048
_refine_ls_hydrogen_treatment refxyz
_refine_ls_matrix_type full
_refine_ls_number_parameters 133
_refine_ls_number_reflns 1293
_refine_ls_number_restraints 0
_refine_ls_restrained_S_all 1.048
_refine_ls_R_factor_all 0.0754
_refine_ls_R_factor_gt 0.0431
_refine_ls_shift/su_max 0.000
_refine_ls_shift/su_mean 0.000
_refine_ls_structure_factor_coef Fsqd
_refine_ls_weighting_details 'w=1/[\s^2^(Fo^2^)+(0.0366P)^2^+0.3073P] where P=(Fo^2^+2Fc^2^)/3'
_refine_ls_weighting_scheme calc
_refine_ls_wR_factor_gt 0.0821
_refine_ls_wR_factor_ref 0.0930
_reflns_Friedel_coverage 0.000
_reflns_number_gt 922
_reflns_number_total 1293
_reflns_threshold_expression 'I > 2\s(I)'
_cod_data_source_file c8nj04428g2.cif
_cod_data_source_block 1_CCDC1
_cod_depositor_comments 'Adding full bibliography for 7057873--7057875.cif.'
_cod_original_cell_volume 720.13(14)
_cod_database_code 7057874
_shelx_shelxl_version_number 2014/7
_shelx_space_group_comment
;
The symmetry employed for this shelxl refinement is uniquely defined
by the following loop, which should always be used as a source of
symmetry information in preference to the above space-group names.
They are only intended as comments.
;
_shelx_estimated_absorpt_t_min 0.971
_shelx_estimated_absorpt_t_max 0.988

loop_
_space_group_symop_operation_xyz
'x, y, z'
'-x+1/2, y+1/2, -z+1/2'
'-x, -y, -z'
'x-1/2, -y-1/2, z-1/2'

loop_
_atom_site_label
_atom_site_type_symbol
_atom_site_fract_x
_atom_site_fract_y
_atom_site_fract_z
_atom_site_U_iso_or_equiv
_atom_site_adp_type
_atom_site_occupancy
_atom_site_site_symmetry_order
_atom_site_calc_flag
_atom_site_refinement_flags_adp
C1 C 0.2085(3) 0.7099(5) 0.90417(13) 0.0146(5) Uani 1 1 d .
C2 C 0.1514(3) 0.9510(5) 0.79436(14) 0.0172(6) Uani 1 1 d .
C3 C 0.3017(3) 0.4923(5) 1.04387(14) 0.0175(5) Uani 1 1 d .
C4 C 0.2008(3) 0.5117(5) 0.96458(13) 0.0154(5) Uani 1 1 d .
N1 N 0.3225(2) 0.8859(4) 0.91588(11) 0.0189(5) Uani 1 1 d .
N2 N 0.1024(2) 0.7389(4) 0.83206(11) 0.0171(5) Uani 1 1 d .
H2A H 0.019(3) 0.637(5) 0.8105(14) 0.021 Uiso 1 1 d U
N3 N 0.2560(2) 0.2841(4) 1.07915(12) 0.0224(5) Uani 1 1 d .
N4 N 0.0953(2) 0.3203(4) 0.95272(12) 0.0206(5) Uani 1 1 d .
N5 N 0.4222(3) 0.6564(5) 1.07829(14) 0.0279(6) Uani 1 1 d .
H5A H 0.487(3) 0.610(6) 1.1271(17) 0.033 Uiso 1 1 d U
H5B H 0.446(3) 0.790(6) 1.0511(17) 0.033 Uiso 1 1 d U
O1 O 0.28749(18) 1.0448(3) 0.84539(9) 0.0198(4) Uani 1 1 d .
O2 O 0.12564(19) 0.1758(3) 1.02236(10) 0.0230(4) Uani 1 1 d .
O3 O 0.0952(2) 1.0528(3) 0.73021(10) 0.0233(5) Uani 1 1 d .
O4 O 0.8255(2) 0.5019(4) 0.73857(11) 0.0241(4) Uani 1 1 d .
H4C H 0.790(3) 0.370(6) 0.7590(16) 0.029 Uiso 1 1 d U
H4D H 0.827(3) 0.459(6) 0.6917(17) 0.029 Uiso 1 1 d U

loop_
_atom_site_aniso_label
_atom_site_aniso_U_11
_atom_site_aniso_U_22
_atom_site_aniso_U_33
_atom_site_aniso_U_23
_atom_site_aniso_U_13
_atom_site_aniso_U_12
C1 0.0150(11) 0.0157(13) 0.0131(12) -0.0027(11) 0.0037(10) 0.0014(11)
C2 0.0175(12) 0.0165(13) 0.0171(13) -0.0046(11) 0.0035(11) 0.0016(11)
C3 0.0193(12) 0.0156(13) 0.0176(12) 0.0000(11) 0.0046(10) 0.0017(11)
C4 0.0137(11) 0.0158(13) 0.0164(12) -0.0023(11) 0.0032(10) 0.0010(10)
N1 0.0214(11) 0.0203(11) 0.0133(10) 0.0036(9) 0.0013(9) -0.0011(9)
N2 0.0166(10) 0.0166(11) 0.0159(11) -0.0001(9) -0.0002(9) -0.0035(9)
N3 0.0251(11) 0.0214(12) 0.0183(11) 0.0019(10) 0.0006(10) -0.0045(10)
N4 0.0230(11) 0.0208(12) 0.0181(11) 0.0013(9) 0.0052(9) 0.0000(10)
N5 0.0305(13) 0.0251(13) 0.0202(12) 0.0078(11) -0.0089(10) -0.0101(11)
O1 0.0221(9) 0.0213(10) 0.0139(9) 0.0022(7) 0.0003(7) -0.0043(8)
O2 0.0243(9) 0.0215(10) 0.0223(9) 0.0044(8) 0.0037(8) -0.0061(8)
O3 0.0290(10) 0.0227(10) 0.0150(9) 0.0041(8) -0.0007(8) -0.0003(8)
O4 0.0287(10) 0.0244(10) 0.0198(10) -0.0048(9) 0.0069(8) -0.0063(9)

loop_
_atom_type_symbol
_atom_type_description
_atom_type_scat_dispersion_real
_atom_type_scat_dispersion_imag
_atom_type_scat_source
C C 0.0033 0.0016 'International Tables Vol C Tables 4.2.6.8 and 6.1.1.4'
H H 0.0000 0.0000 'International Tables Vol C Tables 4.2.6.8 and 6.1.1.4'
N N 0.0061 0.0033 'International Tables Vol C Tables 4.2.6.8 and 6.1.1.4'
O O 0.0106 0.0060 'International Tables Vol C Tables 4.2.6.8 and 6.1.1.4'

loop_
_geom_angle_atom_site_label_1
_geom_angle_atom_site_label_2
_geom_angle_atom_site_label_3
_geom_angle
N1 C1 N2 112.8(2)
N1 C1 C4 121.0(2)
N2 C1 C4 126.2(2)
O3 C2 N2 131.5(2)
O3 C2 O1 122.4(2)
N2 C2 O1 106.1(2)
N3 C3 N5 124.5(2)
N3 C3 C4 108.3(2)
N5 C3 C4 127.3(2)
N4 C4 C3 109.9(2)
N4 C4 C1 122.7(2)
C3 C4 C1 127.4(2)
C1 N1 O1 104.40(17)
C1 N2 C2 107.5(2)
C1 N2 H2A 128.3(16)
C2 N2 H2A 124.2(16)
C3 N3 O2 105.16(18)
C4 N4 O2 105.72(18)
C3 N5 H5A 119.0(18)
C3 N5 H5B 119.2(18)
H5A N5 H5B 121(3)
C2 O1 N1 109.26(17)
N4 O2 N3 110.93(17)
H4C O4 H4D 107(3)

loop_
_geom_bond_atom_site_label_1
_geom_bond_atom_site_label_2
_geom_bond_distance
C1 N1 1.298(3)
C1 N2 1.361(3)
C1 C4 1.449(3)
C2 O3 1.206(3)
C2 N2 1.361(3)
C2 O1 1.368(3)
C3 N3 1.311(3)
C3 N5 1.343(3)
C3 C4 1.434(3)
C4 N4 1.300(3)
N1 O1 1.420(2)
N2 H2A 0.88(3)
N3 O2 1.408(2)
N4 O2 1.370(3)
N5 H5A 0.92(3)
N5 H5B 0.87(3)
O4 H4C 0.84(3)
O4 H4D 0.84(3)
